data_7046544
loop_
_publ_author_name
'Hao, Zhi-Min'
'Chao, Meng-Yao'
'Liu, Yan'
'Song, Ying-Lin'
'Yang, Junyi'
'Ding, lifeng'
'Zhang, Wen-Hua'
'Lang, Jian-Ping'

_publ_section_title
;
 Evaluating the component contribution to the nonlinear optical
 performances using stable [Ni4O4] cuboidal clusters as models
;
_journal_name_full 'Dalton Transactions'
_journal_paper_doi 10.1039/C8DT02080A
_journal_year 2018
_chemical_formula_moiety 'C32 H44 Cl8 N4 Ni4 O8'
_chemical_formula_sum 'C32 H44 Cl8 N4 Ni4 O8'
_chemical_formula_weight 1131.15
_space_group_crystal_system monoclinic
_space_group_IT_number 14
_space_group_name_Hall '-P 2yn'
_space_group_name_H-M_alt 'P 1 21/n 1'
_symmetry_space_group_name_Hall '-P 2yn'
_symmetry_space_group_name_H-M 'P 1 21/n 1'
_atom_sites_solution_hydrogens mixed
_audit_creation_method SHELXL-2013
_audit_update_record
;
2018-02-27 deposited with the CCDC.
2018-06-05 downloaded from the CCDC.
;
_cell_angle_alpha 90
_cell_angle_beta 111.804(4)
_cell_angle_gamma 90
_cell_formula_units_Z 4
_cell_length_a 16.035(2)
_cell_length_b 16.5596(19)
_cell_length_c 18.461(2)
_cell_measurement_reflns_used 9894
_cell_measurement_temperature 120(2)
_cell_measurement_theta_max 26.12
_cell_measurement_theta_min 2.45
_cell_volume 4551.3(9)
_computing_cell_refinement 'Bruker D8 Quest'
_computing_data_collection 'Bruker D8 Quest'
_computing_data_reduction 'Bruker D8 Quest'
_computing_molecular_graphics 'SHELXL-2013 (Sheldrick, 2013)'
_computing_publication_material 'publCIF (Westrip, 2010)'
_computing_structure_refinement 'SHELXL-2013 (Sheldrick, 2013)'
_computing_structure_solution 'SHELXL-2013 (Sheldrick, 2013)'
_diffrn_ambient_temperature 120(2)
_diffrn_measured_fraction_theta_full 0.942
_diffrn_measured_fraction_theta_max 0.986
_diffrn_measurement_device_type 'Bruker D8 Quest'
_diffrn_measurement_method 'phi and omega scans'
_diffrn_radiation_type MoK\a
_diffrn_radiation_wavelength 0.71073
_diffrn_reflns_av_R_equivalents 0.1310
_diffrn_reflns_av_unetI/netI 0.0720
_diffrn_reflns_Laue_measured_fraction_full 0.942
_diffrn_reflns_Laue_measured_fraction_max 0.986
_diffrn_reflns_limit_h_max 18
_diffrn_reflns_limit_h_min -18
_diffrn_reflns_limit_k_max 19
_diffrn_reflns_limit_k_min -19
_diffrn_reflns_limit_l_max 21
_diffrn_reflns_limit_l_min -21
_diffrn_reflns_number 58520
_diffrn_reflns_point_group_measured_fraction_full 0.942
_diffrn_reflns_point_group_measured_fraction_max 0.986
_diffrn_reflns_theta_full 25.242
_diffrn_reflns_theta_max 24.855
_diffrn_reflns_theta_min 1.710
_diffrn_standards_decay_% 0
_diffrn_standards_interval_count 0
_diffrn_standards_interval_time 0
_diffrn_standards_number 0
_exptl_absorpt_coefficient_mu 2.148
_exptl_absorpt_correction_T_max 0.918
_exptl_absorpt_correction_T_min 0.657
_exptl_absorpt_correction_type multi-scan
_exptl_absorpt_process_details
;
 Sheldrick, G.M. SADABS (Program for Scaling and Correction of Area Detector
 Data), version 2008/1; University of G\"ottingen: G\"ottingen, Germany, 2008.
;
_exptl_crystal_colour light-green
_exptl_crystal_density_diffrn 1.651
_exptl_crystal_description platelet
_exptl_crystal_F_000 2304
_exptl_crystal_size_max 0.200
_exptl_crystal_size_mid 0.200
_exptl_crystal_size_min 0.040
_refine_diff_density_max 1.093
_refine_diff_density_min -0.918
_refine_diff_density_rms 0.186
_refine_ls_extinction_coef 0.0058(6)
_refine_ls_extinction_expression Fc^*^=kFc[1+0.001xFc^2^\l^3^/sin(2\q)]^-1/4^
_refine_ls_extinction_method SHELXL
_refine_ls_goodness_of_fit_ref 1.038
_refine_ls_hydrogen_treatment constr
_refine_ls_matrix_type full
_refine_ls_number_parameters 481
_refine_ls_number_reflns 58520
_refine_ls_number_restraints 0
_refine_ls_restrained_S_all 1.038
_refine_ls_R_factor_all 0.1546
_refine_ls_R_factor_gt 0.0981
_refine_ls_shift/su_max 0.000
_refine_ls_shift/su_mean 0.000
_refine_ls_structure_factor_coef Fsqd
_refine_ls_weighting_details
;
 w=1/[\s^2^(Fo^2^)+(0.1019P)^2^+9.1313P]
 where P=(Fo^2^+2Fc^2^)/3
;
_refine_ls_weighting_scheme calc
_refine_ls_wR_factor_gt 0.2187
_refine_ls_wR_factor_ref 0.2499
_reflns_Friedel_coverage 0.000
_reflns_number_gt 36940
_reflns_number_total 58520
_reflns_threshold_expression 'I > 2\s(I)'
_cod_data_source_file c8dt02080a2.cif
_cod_data_source_block CPX2
_cod_original_cell_volume 4551.2(10)
_cod_database_code 7046544
_publcif_datablock.id {f899f06e-92f8-40a6-96cd-1b070afa0c00}

_shelx_space_group_comment
;
The symmetry employed for this shelxl refinement is uniquely defined
by the following loop, which should always be used as a source of
symmetry information in preference to the above space-group names.
They are only intended as comments.
;
_shelx_estimated_absorpt_t_min 0.673
_shelx_estimated_absorpt_t_max 0.919
_shelxl_version_number 2013-2

loop_
_space_group_symop_operation_xyz
'x, y, z'
'-x+1/2, y+1/2, -z+1/2'
'-x, -y, -z'
'x-1/2, -y-1/2, z-1/2'

loop_
_atom_site_label
_atom_site_type_symbol
_atom_site_fract_x
_atom_site_fract_y
_atom_site_fract_z
_atom_site_U_iso_or_equiv
_atom_site_adp_type
_atom_site_occupancy
_atom_site_site_symmetry_order
_atom_site_calc_flag
_atom_site_refinement_flags_posn
_atom_site_refinement_flags_adp
Ni1 Ni 0.83428(11) 0.82995(9) 0.02508(10) 0.0233(4) Uani 1 1 d . .
Ni2 Ni 0.80570(10) 0.65168(9) -0.04126(9) 0.0212(4) Uani 1 1 d . .
Ni3 Ni 0.73327(10) 0.70417(9) 0.08572(9) 0.0219(4) Uani 1 1 d . .
Ni4 Ni 0.64749(11) 0.77271(10) -0.08632(9) 0.0249(5) Uani 1 1 d . .
Cl1 Cl 1.2657(2) 0.7633(2) 0.1467(2) 0.0429(10) Uani 1 1 d . .
Cl2 Cl 1.1135(2) 0.7525(2) -0.1782(2) 0.0488(11) Uani 1 1 d . .
Cl3 Cl 0.3138(2) 0.6140(2) 0.0076(3) 0.0614(13) Uani 1 1 d . .
Cl4 Cl 0.3113(2) 0.9110(2) -0.0073(3) 0.0484(11) Uani 1 1 d . .
Cl5 Cl 0.8225(2) 0.95666(19) -0.0357(2) 0.0414(10) Uani 1 1 d . .
Cl6 Cl 0.8552(2) 0.52508(17) 0.0154(2) 0.0350(9) Uani 1 1 d . .
Cl7 Cl 0.7767(2) 0.7634(2) 0.21053(19) 0.0364(9) Uani 1 1 d . .
Cl8 Cl 0.5744(2) 0.7112(3) -0.2068(2) 0.0491(11) Uani 1 1 d . .
O1 O 0.8488(5) 0.7141(4) 0.0650(5) 0.0207(19) Uani 1 1 d . .
O2 O 0.7766(5) 0.7668(5) -0.0804(5) 0.024(2) Uani 1 1 d . .
O3 O 0.6845(5) 0.6627(5) -0.0267(5) 0.023(2) Uani 1 1 d . .
O4 O 0.7060(5) 0.8138(5) 0.0243(5) 0.025(2) Uani 1 1 d . .
O5 O 0.8628(6) 0.8838(5) 0.1330(5) 0.041(3) Uani 1 1 d . .
H1O5 H 0.8407 0.8680 0.1647 0.049 Uiso 1 1 d R U
O6 O 0.7349(6) 0.6018(5) -0.1495(6) 0.045(3) Uani 1 1 d . .
H1O6 H 0.6796 0.6026 -0.1620 0.054 Uiso 1 1 d R U
O7 O 0.7730(6) 0.5888(5) 0.1296(5) 0.043(3) Uani 1 1 d . .
H1O7 H 0.7985 0.5606 0.1069 0.051 Uiso 1 1 d R U
O8 O 0.6391(6) 0.8893(6) -0.1347(6) 0.049(3) Uani 1 1 d . .
H1O8 H 0.6835 0.9190 -0.1146 0.058 Uiso 1 1 d R U
N1 N 0.9700(7) 0.8134(6) 0.0506(6) 0.023(2) Uani 1 1 d . .
N2 N 0.9104(7) 0.6750(6) -0.0785(6) 0.023(2) Uani 1 1 d . .
N3 N 0.6040(6) 0.6749(6) 0.0733(6) 0.023(2) Uani 1 1 d . .
N4 N 0.5348(7) 0.8037(6) -0.0649(6) 0.025(2) Uani 1 1 d . .
C1 C 0.9357(8) 0.7018(7) 0.1186(7) 0.023(3) Uani 1 1 d . .
H1A H 0.9509 0.6438 0.1194 0.027 Uiso 1 1 calc R U
H1B H 0.9383 0.7168 0.1713 0.027 Uiso 1 1 calc R U
C2 C 1.0039(8) 0.7507(7) 0.0993(7) 0.024(3) Uani 1 1 d . .
C3 C 1.0942(8) 0.7318(7) 0.1267(8) 0.0295(18) Uani 1 1 d . .
H3 H 1.1161 0.6849 0.1575 0.035 Uiso 1 1 calc R U
C4 C 1.1522(8) 0.7821(7) 0.1088(8) 0.0295(18) Uani 1 1 d . .
C5 C 1.1182(8) 0.8468(7) 0.0610(8) 0.0295(18) Uani 1 1 d . .
H5 H 1.1571 0.8821 0.0478 0.035 Uiso 1 1 calc R U
C6 C 1.0277(9) 0.8599(7) 0.0325(8) 0.033(3) Uani 1 1 d . .
H6 H 1.0045 0.9042 -0.0018 0.040 Uiso 1 1 calc R U
C7 C 0.8073(9) 0.7811(8) -0.1416(8) 0.035(4) Uani 1 1 d . .
H7A H 0.8144 0.8399 -0.1470 0.042 Uiso 1 1 calc R U
H7B H 0.7624 0.7609 -0.1912 0.042 Uiso 1 1 calc R U
C8 C 0.8960(8) 0.7395(7) -0.1256(7) 0.025(3) Uani 1 1 d . .
C9 C 0.9555(9) 0.7635(8) -0.1590(7) 0.030(3) Uani 1 1 d . .
H9 H 0.9420 0.8077 -0.1943 0.036 Uiso 1 1 calc R U
C10 C 1.0350(9) 0.7221(8) -0.1400(8) 0.032(3) Uani 1 1 d . .
C11 C 1.0513(8) 0.6569(7) -0.0918(7) 0.027(3) Uani 1 1 d . .
H11 H 1.1057 0.6274 -0.0787 0.032 Uiso 1 1 calc R U
C12 C 0.9872(8) 0.6345(7) -0.0624(7) 0.021(3) Uani 1 1 d . .
H12 H 0.9981 0.5885 -0.0294 0.026 Uiso 1 1 calc R U
C13 C 0.6173(8) 0.6045(8) -0.0358(8) 0.032(3) Uani 1 1 d . .
H13A H 0.6453 0.5511 -0.0185 0.038 Uiso 1 1 calc R U
H13B H 0.5777 0.6004 -0.0915 0.038 Uiso 1 1 calc R U
C14 C 0.5633(8) 0.6286(7) 0.0117(8) 0.026(3) Uani 1 1 d . .
C15 C 0.4733(8) 0.6080(7) -0.0101(8) 0.031(3) Uani 1 1 d . .
H15 H 0.4445 0.5756 -0.0549 0.037 Uiso 1 1 calc R U
C16 C 0.4267(9) 0.6353(7) 0.0338(9) 0.038(4) Uani 1 1 d . .
C17 C 0.4697(9) 0.6821(8) 0.1000(8) 0.033(3) Uani 1 1 d . .
H17 H 0.4387 0.7012 0.1316 0.039 Uiso 1 1 calc R U
C18 C 0.5584(9) 0.6993(8) 0.1173(8) 0.031(3) Uani 1 1 d . .
H18 H 0.5894 0.7301 0.1628 0.037 Uiso 1 1 calc R U
C19 C 0.6502(8) 0.8716(7) 0.0414(8) 0.027(3) Uani 1 1 d . .
H19A H 0.6651 0.9263 0.0283 0.032 Uiso 1 1 calc R U
H19B H 0.6617 0.8703 0.0979 0.032 Uiso 1 1 calc R U
C20 C 0.5528(8) 0.8544(7) -0.0040(7) 0.021(3) Uani 1 1 d . .
C21 C 0.4851(9) 0.8878(7) 0.0145(8) 0.031(3) Uani 1 1 d . .
H21 H 0.4986 0.9235 0.0576 0.037 Uiso 1 1 calc R U
C22 C 0.3974(9) 0.8690(7) -0.0300(9) 0.032(3) Uani 1 1 d . .
C23 C 0.3792(9) 0.8197(8) -0.0940(9) 0.037(4) Uani 1 1 d . .
H23 H 0.3190 0.8078 -0.1267 0.045 Uiso 1 1 calc R U
C24 C 0.4492(8) 0.7883(7) -0.1095(8) 0.029(3) Uani 1 1 d . .
H24 H 0.4369 0.7542 -0.1537 0.034 Uiso 1 1 calc R U
C25 C 0.9067(13) 0.9933(12) 0.2259(13) 0.100(8) Uani 1 1 d . .
H25A H 0.8512 1.0232 0.1981 0.150 Uiso 1 1 calc R U
H25B H 0.9557 1.0315 0.2507 0.150 Uiso 1 1 calc R U
H25C H 0.8982 0.9590 0.2658 0.150 Uiso 1 1 calc R U
C26 C 0.9293(10) 0.9425(8) 0.1701(9) 0.050(4) Uani 1 1 d . .
H26A H 0.9374 0.9775 0.1297 0.060 Uiso 1 1 calc R U
H26B H 0.9870 0.9148 0.1980 0.060 Uiso 1 1 calc R U
C27 C 0.6905(12) 0.4861(12) -0.2307(12) 0.104(6) Uani 1 1 d . .
H27A H 0.6756 0.4578 -0.1905 0.156 Uiso 1 1 calc R U
H27B H 0.7147 0.4475 -0.2581 0.156 Uiso 1 1 calc R U
H27C H 0.6363 0.5113 -0.2680 0.156 Uiso 1 1 calc R U
C28 C 0.7558(13) 0.5465(13) -0.1952(13) 0.104(6) Uani 1 1 d . .
H28A H 0.8124 0.5194 -0.1629 0.125 Uiso 1 1 calc R U
H28B H 0.7676 0.5762 -0.2370 0.125 Uiso 1 1 calc R U
C29 C 0.8142(16) 0.4771(11) 0.2231(12) 0.105(6) Uani 1 1 d . .
H29A H 0.7666 0.4375 0.2170 0.158 Uiso 1 1 calc R U
H29B H 0.8511 0.4833 0.2786 0.158 Uiso 1 1 calc R U
H29C H 0.8519 0.4584 0.1951 0.158 Uiso 1 1 calc R U
C30 C 0.7758(17) 0.5510(12) 0.1928(13) 0.105(6) Uani 1 1 d . .
H30A H 0.7123 0.5463 0.1874 0.126 Uiso 1 1 calc R U
H30B H 0.8035 0.5901 0.2356 0.126 Uiso 1 1 calc R U
C31 C 0.5769(14) 1.0058(12) -0.2165(13) 0.120(7) Uani 1 1 d . .
H31A H 0.6370 1.0297 -0.1935 0.180 Uiso 1 1 calc R U
H31B H 0.5349 1.0366 -0.1998 0.180 Uiso 1 1 calc R U
H31C H 0.5568 1.0073 -0.2735 0.180 Uiso 1 1 calc R U
C32 C 0.5797(15) 0.9278(12) -0.1923(14) 0.120(7) Uani 1 1 d . .
H32A H 0.5226 0.9204 -0.1839 0.144 Uiso 1 1 calc R U
H32B H 0.5736 0.8953 -0.2390 0.144 Uiso 1 1 calc R U

loop_
_atom_site_aniso_label
_atom_site_aniso_U_11
_atom_site_aniso_U_22
_atom_site_aniso_U_33
_atom_site_aniso_U_23
_atom_site_aniso_U_13
_atom_site_aniso_U_12
Ni1 0.0208(9) 0.0152(8) 0.0391(11) 0.0018(7) 0.0172(8) 0.0009(7)
Ni2 0.0141(9) 0.0166(8) 0.0334(10) 0.0011(7) 0.0092(8) 0.0036(6)
Ni3 0.0150(9) 0.0242(9) 0.0264(10) 0.0022(7) 0.0077(7) -0.0035(7)
Ni4 0.0194(9) 0.0303(10) 0.0270(10) 0.0047(7) 0.0111(8) 0.0120(7)
Cl1 0.0177(18) 0.060(2) 0.053(2) 0.0041(19) 0.0153(18) -0.0025(16)
Cl2 0.031(2) 0.068(3) 0.058(3) 0.024(2) 0.028(2) 0.0097(19)
Cl3 0.021(2) 0.045(2) 0.124(4) -0.030(2) 0.033(2) -0.0098(17)
Cl4 0.038(2) 0.031(2) 0.095(3) 0.000(2) 0.046(2) 0.0096(16)
Cl5 0.041(2) 0.0170(17) 0.080(3) 0.0147(17) 0.038(2) 0.0101(14)
Cl6 0.0220(18) 0.0138(16) 0.074(3) 0.0083(16) 0.0240(18) 0.0034(13)
Cl7 0.0254(19) 0.056(2) 0.0278(19) -0.0064(16) 0.0100(16) -0.0129(16)
Cl8 0.031(2) 0.082(3) 0.030(2) -0.0071(19) 0.0064(17) 0.024(2)
O1 0.018(5) 0.013(4) 0.031(5) 0.002(4) 0.009(4) -0.003(3)
O2 0.023(5) 0.025(5) 0.027(5) 0.008(4) 0.013(4) 0.007(4)
O3 0.017(5) 0.020(4) 0.032(5) -0.004(4) 0.010(4) 0.001(4)
O4 0.026(5) 0.019(5) 0.034(5) -0.001(4) 0.014(4) 0.002(4)
O5 0.036(6) 0.039(6) 0.058(7) -0.017(5) 0.030(5) -0.019(5)
O6 0.028(6) 0.040(6) 0.058(7) -0.024(5) 0.006(5) 0.011(4)
O7 0.049(7) 0.036(6) 0.054(7) 0.024(5) 0.033(6) 0.014(5)
O8 0.022(6) 0.057(7) 0.067(8) 0.036(6) 0.017(5) 0.016(5)
N1 0.020(6) 0.015(5) 0.036(7) 0.001(5) 0.013(5) -0.003(4)
N2 0.024(6) 0.022(6) 0.026(6) 0.000(5) 0.011(5) 0.002(4)
N3 0.016(6) 0.020(6) 0.033(7) 0.008(5) 0.009(5) -0.006(4)
N4 0.022(6) 0.021(6) 0.036(7) 0.004(5) 0.014(5) 0.011(5)
C1 0.017(7) 0.025(7) 0.027(7) 0.004(6) 0.009(6) -0.006(5)
C2 0.021(7) 0.021(7) 0.029(7) -0.007(6) 0.008(6) -0.009(5)
C3 0.022(4) 0.025(4) 0.047(5) -0.004(3) 0.018(4) -0.008(3)
C4 0.022(4) 0.025(4) 0.047(5) -0.004(3) 0.018(4) -0.008(3)
C5 0.022(4) 0.025(4) 0.047(5) -0.004(3) 0.018(4) -0.008(3)
C6 0.038(9) 0.016(7) 0.060(10) 0.001(6) 0.036(8) 0.004(6)
C7 0.028(8) 0.042(9) 0.040(9) 0.017(7) 0.018(7) 0.019(6)
C8 0.026(8) 0.022(7) 0.030(8) -0.001(6) 0.012(6) 0.012(6)
C9 0.030(8) 0.033(8) 0.033(8) 0.010(6) 0.020(7) 0.011(6)
C10 0.030(8) 0.039(8) 0.035(8) -0.001(6) 0.022(7) -0.007(6)
C11 0.019(7) 0.030(7) 0.032(8) 0.003(6) 0.010(6) 0.010(6)
C12 0.013(7) 0.019(6) 0.030(8) 0.004(5) 0.005(6) 0.006(5)
C13 0.016(7) 0.030(8) 0.042(9) -0.011(6) 0.001(6) -0.005(6)
C14 0.013(7) 0.015(6) 0.053(9) 0.006(6) 0.013(7) 0.005(5)
C15 0.016(7) 0.020(7) 0.052(9) -0.001(6) 0.008(7) -0.001(5)
C16 0.022(8) 0.015(7) 0.085(12) 0.001(7) 0.029(8) -0.003(6)
C17 0.024(8) 0.033(8) 0.051(10) 0.000(7) 0.025(7) 0.005(6)
C18 0.032(8) 0.032(8) 0.035(8) 0.008(6) 0.019(7) -0.004(6)
C19 0.026(8) 0.024(7) 0.037(8) -0.006(6) 0.019(7) 0.001(6)
C20 0.019(7) 0.016(6) 0.032(8) 0.007(5) 0.013(6) 0.005(5)
C21 0.031(8) 0.013(7) 0.053(10) -0.004(6) 0.021(7) 0.005(6)
C22 0.031(8) 0.020(7) 0.058(10) 0.012(7) 0.032(8) 0.014(6)
C23 0.026(8) 0.034(8) 0.055(10) 0.007(7) 0.020(8) 0.006(6)
C24 0.025(8) 0.027(7) 0.033(8) 0.000(6) 0.010(7) 0.005(6)
C25 0.082(16) 0.083(15) 0.15(2) -0.080(15) 0.065(15) -0.042(12)
C26 0.049(11) 0.032(8) 0.068(12) -0.017(8) 0.021(9) -0.026(7)
C27 0.059(11) 0.105(13) 0.131(14) -0.076(10) 0.015(10) 0.017(8)
C28 0.059(11) 0.105(13) 0.131(14) -0.076(10) 0.015(10) 0.017(8)
C29 0.173(17) 0.060(10) 0.112(13) 0.049(9) 0.088(12) 0.040(10)
C30 0.173(17) 0.060(10) 0.112(13) 0.049(9) 0.088(12) 0.040(10)
C31 0.114(15) 0.065(10) 0.129(14) 0.052(10) -0.016(11) 0.017(10)
C32 0.114(15) 0.065(10) 0.129(14) 0.052(10) -0.016(11) 0.017(10)

loop_
_atom_type_symbol
_atom_type_description
_atom_type_scat_dispersion_real
_atom_type_scat_dispersion_imag
_atom_type_scat_source
C C 0.0033 0.0016 'International Tables Vol C Tables 4.2.6.8 and 6.1.1.4'
H H 0.0000 0.0000 'International Tables Vol C Tables 4.2.6.8 and 6.1.1.4'
N N 0.0061 0.0033 'International Tables Vol C Tables 4.2.6.8 and 6.1.1.4'
O O 0.0106 0.0060 'International Tables Vol C Tables 4.2.6.8 and 6.1.1.4'
Cl Cl 0.1484 0.1585 'International Tables Vol C Tables 4.2.6.8 and 6.1.1.4'
Ni Ni 0.3393 1.1124 'International Tables Vol C Tables 4.2.6.8 and 6.1.1.4'

loop_
_geom_angle_atom_site_label_1
_geom_angle_atom_site_label_2
_geom_angle_atom_site_label_3
_geom_angle
O1 Ni1 N1 79.8(3)
O1 Ni1 O4 82.0(3)
N1 Ni1 O4 160.8(4)
O1 Ni1 O5 95.9(3)
N1 Ni1 O5 90.0(4)
O4 Ni1 O5 85.8(3)
O1 Ni1 O2 79.5(3)
N1 Ni1 O2 102.1(4)
O4 Ni1 O2 80.5(3)
O5 Ni1 O2 165.9(3)
O1 Ni1 Cl5 171.9(3)
N1 Ni1 Cl5 96.8(3)
O4 Ni1 Cl5 102.0(2)
O5 Ni1 Cl5 91.4(3)
O2 Ni1 Cl5 94.1(2)
O2 Ni2 O3 82.0(3)
O2 Ni2 O6 93.5(4)
O3 Ni2 O6 87.5(3)
O2 Ni2 N2 79.3(3)
O3 Ni2 N2 160.6(4)
O6 Ni2 N2 88.6(4)
O2 Ni2 O1 79.7(3)
O3 Ni2 O1 80.4(3)
O6 Ni2 O1 166.8(3)
N2 Ni2 O1 101.1(3)
O2 Ni2 Cl6 173.1(3)
O3 Ni2 Cl6 101.5(2)
O6 Ni2 Cl6 92.7(3)
N2 Ni2 Cl6 97.7(3)
O1 Ni2 Cl6 94.8(2)
O1 Ni3 O3 82.4(3)
O1 Ni3 N3 161.6(4)
O3 Ni3 N3 79.5(4)
O1 Ni3 O7 88.8(3)
O3 Ni3 O7 91.9(4)
N3 Ni3 O7 88.7(4)
O1 Ni3 O4 81.4(3)
O3 Ni3 O4 79.5(3)
N3 Ni3 O4 98.3(3)
O7 Ni3 O4 167.7(4)
O1 Ni3 Cl7 101.0(2)
O3 Ni3 Cl7 173.5(2)
N3 Ni3 Cl7 97.3(3)
O7 Ni3 Cl7 93.7(3)
O4 Ni3 Cl7 95.4(2)
O4 Ni4 O2 83.2(3)
O4 Ni4 N4 80.4(4)
O2 Ni4 N4 162.3(4)
O4 Ni4 O3 80.1(3)
O2 Ni4 O3 81.2(3)
N4 Ni4 O3 102.3(4)
O4 Ni4 O8 93.0(4)
O2 Ni4 O8 88.3(3)
N4 Ni4 O8 86.0(4)
O3 Ni4 O8 168.0(3)
O4 Ni4 Cl8 172.7(3)
O2 Ni4 Cl8 99.9(2)
N4 Ni4 Cl8 97.2(3)
O3 Ni4 Cl8 93.7(2)
O8 Ni4 Cl8 93.8(3)
C1 O1 Ni3 126.6(7)
C1 O1 Ni1 110.2(6)
Ni3 O1 Ni1 98.9(3)
C1 O1 Ni2 119.2(7)
Ni3 O1 Ni2 97.4(3)
Ni1 O1 Ni2 99.9(3)
C7 O2 Ni2 109.9(7)
C7 O2 Ni4 126.9(7)
Ni2 O2 Ni4 99.2(3)
C7 O2 Ni1 119.7(8)
Ni2 O2 Ni1 100.0(3)
Ni4 O2 Ni1 96.6(3)
C13 O3 Ni3 109.8(7)
C13 O3 Ni2 129.7(7)
Ni3 O3 Ni2 97.9(3)
C13 O3 Ni4 118.5(7)
Ni3 O3 Ni4 99.6(3)
Ni2 O3 Ni4 96.0(3)
C19 O4 Ni4 110.9(7)
C19 O4 Ni1 128.1(7)
Ni4 O4 Ni1 97.9(3)
C19 O4 Ni3 118.9(7)
Ni4 O4 Ni3 100.4(3)
Ni1 O4 Ni3 95.8(3)
C26 O5 Ni1 128.1(9)
C26 O5 H1O5 108.5
Ni1 O5 H1O5 122.8
C28 O6 Ni2 133.7(10)
C28 O6 H1O6 108.8
Ni2 O6 H1O6 114.1
C30 O7 Ni3 133.7(11)
C30 O7 H1O7 108.7
Ni3 O7 H1O7 117.2
C32 O8 Ni4 135.0(12)
C32 O8 H1O8 108.6
Ni4 O8 H1O8 116.4
C6 N1 C2 117.7(11)
C6 N1 Ni1 129.3(9)
C2 N1 Ni1 112.6(8)
C12 N2 C8 117.8(11)
C12 N2 Ni2 128.7(8)
C8 N2 Ni2 113.4(8)
C14 N3 C18 119.2(11)
C14 N3 Ni3 112.8(8)
C18 N3 Ni3 127.9(9)
C24 N4 C20 119.1(11)
C24 N4 Ni4 127.6(9)
C20 N4 Ni4 112.7(8)
O1 C1 C2 112.1(10)
O1 C1 H1A 109.2
C2 C1 H1A 109.2
O1 C1 H1B 109.2
C2 C1 H1B 109.2
H1A C1 H1B 107.9
N1 C2 C3 121.8(11)
N1 C2 C1 115.0(11)
C3 C2 C1 123.2(11)
C4 C3 C2 119.0(12)
C4 C3 H3 120.5
C2 C3 H3 120.5
C5 C4 C3 119.1(12)
C5 C4 Cl1 120.9(10)
C3 C4 Cl1 120.0(11)
C4 C5 C6 119.1(12)
C4 C5 H5 120.4
C6 C5 H5 120.4
N1 C6 C5 123.1(12)
N1 C6 H6 118.5
C5 C6 H6 118.5
O2 C7 C8 110.6(10)
O2 C7 H7A 109.5
C8 C7 H7A 109.5
O2 C7 H7B 109.5
C8 C7 H7B 109.5
H7A C7 H7B 108.1
N2 C8 C9 122.7(11)
N2 C8 C7 114.5(11)
C9 C8 C7 122.8(12)
C8 C9 C10 118.3(12)
C8 C9 H9 120.8
C10 C9 H9 120.8
C11 C10 C9 119.9(12)
C11 C10 Cl2 120.3(10)
C9 C10 Cl2 119.8(10)
C10 C11 C12 118.6(12)
C10 C11 H11 120.7
C12 C11 H11 120.7
N2 C12 C11 122.5(11)
N2 C12 H12 118.7
C11 C12 H12 118.7
O3 C13 C14 109.3(10)
O3 C13 H13A 109.8
C14 C13 H13A 109.8
O3 C13 H13B 109.8
C14 C13 H13B 109.8
H13A C13 H13B 108.3
N3 C14 C15 121.2(12)
N3 C14 C13 116.6(11)
C15 C14 C13 122.0(12)
C16 C15 C14 119.0(13)
C16 C15 H15 120.5
C14 C15 H15 120.5
C15 C16 C17 120.1(12)
C15 C16 Cl3 120.9(12)
C17 C16 Cl3 119.0(11)
C18 C17 C16 117.0(13)
C18 C17 H17 121.5
C16 C17 H17 121.5
N3 C18 C17 123.3(13)
N3 C18 H18 118.3
C17 C18 H18 118.3
O4 C19 C20 111.0(10)
O4 C19 H19A 109.4
C20 C19 H19A 109.4
O4 C19 H19B 109.4
C20 C19 H19B 109.4
H19A C19 H19B 108.0
N4 C20 C21 121.1(12)
N4 C20 C19 116.1(10)
C21 C20 C19 122.8(12)
C20 C21 C22 119.3(13)
C20 C21 H21 120.4
C22 C21 H21 120.4
C23 C22 C21 119.4(12)
C23 C22 Cl4 120.8(11)
C21 C22 Cl4 119.7(11)
C24 C23 C22 118.6(13)
C24 C23 H23 120.7
C22 C23 H23 120.7
N4 C24 C23 122.4(13)
N4 C24 H24 118.8
C23 C24 H24 118.8
C26 C25 H25A 109.5
C26 C25 H25B 109.5
H25A C25 H25B 109.5
C26 C25 H25C 109.5
H25A C25 H25C 109.5
H25B C25 H25C 109.5
O5 C26 C25 113.1(13)
O5 C26 H26A 109.0
C25 C26 H26A 109.0
O5 C26 H26B 109.0
C25 C26 H26B 109.0
H26A C26 H26B 107.8
C28 C27 H27A 109.5
C28 C27 H27B 109.5
H27A C27 H27B 109.5
C28 C27 H27C 109.5
H27A C27 H27C 109.5
H27B C27 H27C 109.5
O6 C28 C27 116.7(18)
O6 C28 H28A 108.1
C27 C28 H28A 108.1
O6 C28 H28B 108.1
C27 C28 H28B 108.1
H28A C28 H28B 107.3
C30 C29 H29A 109.5
C30 C29 H29B 109.5
H29A C29 H29B 109.5
C30 C29 H29C 109.5
H29A C29 H29C 109.5
H29B C29 H29C 109.5
O7 C30 C29 130.0(19)
O7 C30 H30A 104.8
C29 C30 H30A 104.8
O7 C30 H30B 104.8
C29 C30 H30B 104.8
H30A C30 H30B 105.8
C32 C31 H31A 109.5
C32 C31 H31B 109.5
H31A C31 H31B 109.5
C32 C31 H31C 109.5
H31A C31 H31C 109.5
H31B C31 H31C 109.5
O8 C32 C31 131(2)
O8 C32 H32A 104.5
C31 C32 H32A 104.5
O8 C32 H32B 104.5
C31 C32 H32B 104.5
H32A C32 H32B 105.6

loop_
_geom_bond_atom_site_label_1
_geom_bond_atom_site_label_2
_geom_bond_distance
Ni1 O1 2.037(7)
Ni1 N1 2.067(10)
Ni1 O4 2.069(8)
Ni1 O5 2.073(9)
Ni1 O2 2.098(8)
Ni1 Cl5 2.354(3)
Ni2 O2 2.031(8)
Ni2 O3 2.067(8)
Ni2 O6 2.068(9)
Ni2 N2 2.073(10)
Ni2 O1 2.094(8)
Ni2 Cl6 2.346(3)
Ni3 O1 2.033(8)
Ni3 O3 2.046(8)
Ni3 N3 2.057(10)
Ni3 O7 2.081(9)
Ni3 O4 2.099(8)
Ni3 Cl7 2.359(4)
Ni4 O4 2.022(8)
Ni4 O2 2.034(8)
Ni4 N4 2.053(10)
Ni4 O3 2.098(8)
Ni4 O8 2.110(9)
Ni4 Cl8 2.328(4)
Cl1 C4 1.719(13)
Cl2 C10 1.731(13)
Cl3 C16 1.728(13)
Cl4 C22 1.730(12)
O1 C1 1.391(13)
O2 C7 1.410(14)
O3 C13 1.407(14)
O4 C19 1.423(13)
O5 C26 1.416(14)
O5 H1O5 0.8299
O6 C28 1.368(18)
O6 H1O6 0.8300
O7 C30 1.309(19)
O7 H1O7 0.8299
O8 C32 1.302(18)
O8 H1O8 0.8299
N1 C6 1.338(15)
N1 C2 1.349(15)
N2 C12 1.335(14)
N2 C8 1.341(15)
N3 C14 1.325(15)
N3 C18 1.341(16)
N4 C24 1.336(15)
N4 C20 1.347(15)
C1 C2 1.506(16)
C1 H1A 0.9900
C1 H1B 0.9900
C2 C3 1.380(17)
C3 C4 1.378(16)
C3 H3 0.9500
C4 C5 1.365(17)
C5 C6 1.366(17)
C5 H5 0.9500
C6 H6 0.9500
C7 C8 1.508(16)
C7 H7A 0.9900
C7 H7B 0.9900
C8 C9 1.373(17)
C9 C10 1.373(17)
C9 H9 0.9500
C10 C11 1.361(17)
C11 C12 1.380(17)
C11 H11 0.9500
C12 H12 0.9500
C13 C14 1.498(17)
C13 H13A 0.9900
C13 H13B 0.9900
C14 C15 1.388(16)
C15 C16 1.367(18)
C15 H15 0.9500
C16 C17 1.394(18)
C17 C18 1.368(17)
C17 H17 0.9500
C18 H18 0.9500
C19 C20 1.500(16)
C19 H19A 0.9900
C19 H19B 0.9900
C20 C21 1.368(16)
C21 C22 1.376(18)
C21 H21 0.9500
C22 C23 1.375(19)
C23 C24 1.361(17)
C23 H23 0.9500
C24 H24 0.9500
C25 C26 1.48(2)
C25 H25A 0.9800
C25 H25B 0.9800
C25 H25C 0.9800
C26 H26A 0.9900
C26 H26B 0.9900
C27 C28 1.42(2)
C27 H27A 0.9800
C27 H27B 0.9800
C27 H27C 0.9800
C28 H28A 0.9900
C28 H28B 0.9900
C29 C30 1.39(2)
C29 H29A 0.9800
C29 H29B 0.9800
C29 H29C 0.9800
C30 H30A 0.9900
C30 H30B 0.9900
C31 C32 1.36(2)
C31 H31A 0.9800
C31 H31B 0.9800
C31 H31C 0.9800
C32 H32A 0.9900
C32 H32B 0.9900

loop_
_geom_hbond_atom_site_label_D
_geom_hbond_atom_site_label_H
_geom_hbond_atom_site_label_A
_geom_hbond_distance_DH
_geom_hbond_distance_HA
_geom_hbond_distance_DA
_geom_hbond_angle_DHA
O5 H1O5 Cl7 0.83 2.33 3.065(10) 148.4
O6 H1O6 Cl8 0.83 2.39 3.001(9) 130.8
O7 H1O7 Cl6 0.83 2.27 3.059(10) 158.3
O8 H1O8 Cl5 0.83 2.25 3.040(11) 158.6
